data_1566998
loop_
_publ_author_name
'Karandikar, Shubhendu S.'
'Bhattacharjee, Avik'
'Metze, Bryan E.'
'Javaly, Nicole'
'Valente, Edward J.'
'McCormick, Theresa M.'
'Stuart, David R.'

_publ_section_title
;
 Orbital analysis of bonding in diarylhalonium salts and relevance to
 periodic trends in structure and reactivity.
;
_journal_issue 22
_journal_name_full 'Chemical science'
_journal_page_first 6532
_journal_page_last 6540
_journal_paper_doi 10.1039/d2sc02332f
_journal_volume 13
_journal_year 2022
_chemical_formula_sum 'C47 H28 B Cl F24'
_chemical_formula_weight 1094.95
_chemical_name_systematic 'Mesitylphenylchloronium tetra(3,5-ditrifluoromethylphenyl)borate'
_space_group_IT_number 2
_space_group_name_Hall '-P 1'
_space_group_name_H-M_alt 'P -1'
_symmetry_cell_setting triclinic
_symmetry_Int_Tables_number 2
_symmetry_space_group_name_Hall '-P 1'
_symmetry_space_group_name_H-M 'P -1'
_atom_sites_solution_hydrogens geom
_audit_creation_date 2021-11-20T15:27:58-00:00
_audit_creation_method 'WinGX routine CIF_UPDATE'
_audit_update_record
;
2021-11-24 deposited with the CCDC.	2022-05-10 downloaded from the CCDC.
;
_cell_angle_alpha 79.663(5)
_cell_angle_beta 83.931(5)
_cell_angle_gamma 69.083(5)
_cell_formula_units_Z 2
_cell_length_a 12.4688(8)
_cell_length_b 12.8052(7)
_cell_length_c 15.4127(8)
_cell_measurement_reflns_used 7571
_cell_measurement_temperature 110(2)
_cell_measurement_theta_max 31.9360
_cell_measurement_theta_min 2.2360
_cell_volume 2259.1(2)
_computing_cell_refinement 'CrysAlis (Oxford Diffraction)'
_computing_data_collection 'CrysAlis (Oxford Diffraction)'
_computing_data_reduction 'CrysAlis (Oxford Diffraction)'
_computing_molecular_graphics WinGX
_computing_publication_material WinGX
_computing_structure_refinement 'SHELXL-2018/1 (Sheldrick, 2018)'
_computing_structure_solution 'SHELXS-97 (Sheldrick, 1997)'
_diffrn_ambient_temperature 110(2)
_diffrn_detector CCD
_diffrn_detector_type 'Oxford Diffraction Sapphire 3 CCD'
_diffrn_measured_fraction_theta_full 1
_diffrn_measured_fraction_theta_max 0.91
_diffrn_measurement_device '\k-geometry diffractometer'
_diffrn_measurement_device_type 'Oxford Diffraction Gemini'
_diffrn_measurement_method 'phi and omega scans'
_diffrn_radiation_monochromator graphite
_diffrn_radiation_probe x-ray
_diffrn_radiation_type MoK\a
_diffrn_radiation_wavelength 0.71073
_diffrn_reflns_av_R_equivalents 0.0258
_diffrn_reflns_av_unetI/netI 0.0404
_diffrn_reflns_Laue_measured_fraction_full 1
_diffrn_reflns_Laue_measured_fraction_max 0.91
_diffrn_reflns_limit_h_max 17
_diffrn_reflns_limit_h_min -17
_diffrn_reflns_limit_k_max 16
_diffrn_reflns_limit_k_min -19
_diffrn_reflns_limit_l_max 21
_diffrn_reflns_limit_l_min -22
_diffrn_reflns_number 25167
_diffrn_reflns_point_group_measured_fraction_full 1
_diffrn_reflns_point_group_measured_fraction_max 0.91
_diffrn_reflns_theta_full 25.242
_diffrn_reflns_theta_max 32.173
_diffrn_reflns_theta_min 1.987
_diffrn_source 'fine-focus sealed tube'
_diffrn_standards_decay_% <2%
_diffrn_standards_interval_count 50
_diffrn_standards_number 2
_exptl_absorpt_coefficient_mu 0.219
_exptl_absorpt_correction_T_max 0.951
_exptl_absorpt_correction_T_min 0.913
_exptl_absorpt_correction_type analytical
_exptl_absorpt_process_details
;
CrysAlisPro 1.171.40.67a (Rigaku Oxford Diffraction, 2019)
Analytical numeric absorption correction using a multifaceted crystal
			model based on expressions derived by R.C. Clark & J.S. Reid.
(Clark, R. C. & Reid, J. S. (1995). Acta Cryst. A51, 887-897)
Empirical absorption correction using spherical harmonics,
 implemented in SCALE3 ABSPACK scaling algorithm.
;
_exptl_crystal_colour colorless
_exptl_crystal_density_diffrn 1.61
_exptl_crystal_description block
_exptl_crystal_F_000 1096
_exptl_crystal_size_max 0.668
_exptl_crystal_size_mid 0.474
_exptl_crystal_size_min 0.256
_refine_diff_density_max 1.355
_refine_diff_density_min -0.762
_refine_diff_density_rms 0.088
_refine_ls_extinction_method none
_refine_ls_goodness_of_fit_ref 1.034
_refine_ls_hydrogen_treatment constr
_refine_ls_matrix_type full
_refine_ls_number_parameters 695
_refine_ls_number_reflns 14500
_refine_ls_number_restraints 18
_refine_ls_restrained_S_all 1.036
_refine_ls_R_factor_all 0.0737
_refine_ls_R_factor_gt 0.0609
_refine_ls_shift/su_max 0.001
_refine_ls_shift/su_mean 0
_refine_ls_structure_factor_coef Fsqd
_refine_ls_weighting_details 'w=1/[\s^2^(Fo^2^)+(0.0945P)^2^+1.7228P] where P=(Fo^2^+2Fc^2^)/3'
_refine_ls_weighting_scheme calc
_refine_ls_wR_factor_gt 0.1671
_refine_ls_wR_factor_ref 0.1801
_reflns_Friedel_coverage 0
_reflns_number_gt 11848
_reflns_number_total 14500
_reflns_threshold_expression 'I > 2\s(I)'
_cod_data_source_file d2sc02332f3.cif
_cod_data_source_block up487
_cod_depositor_comments 'Adding full bibliography for 1566998--1567000.cif.'
_cod_database_code 1566998
_refine_constraints
;
Three of the trifluoromethyl groups have large librations which were modelled
with two trigonal sets of three fluorines, minor component 0.1 occupancy. C-F
distances were constrained to 1.322 A; and F...F distances were constrained 
to 2.13 A.  18 restraints in all. 
;

loop_
_symmetry_equiv_pos_as_xyz
'x, y, z'
'-x, -y, -z'

loop_
_atom_site_label
_atom_site_type_symbol
_atom_site_fract_x
_atom_site_fract_y
_atom_site_fract_z
_atom_site_U_iso_or_equiv
_atom_site_adp_type
_atom_site_occupancy
_atom_site_site_symmetry_order
_atom_site_calc_flag
_atom_site_refinement_flags_posn
_atom_site_refinement_flags_adp
_atom_site_refinement_flags_occupancy
_atom_site_disorder_assembly
_atom_site_disorder_group
C1 C 0.93470(14) 0.63623(15) 0.24929(11) 0.0197(3) Uani 1 1 d . . . . .
C2 C 0.87475(16) 0.56395(17) 0.27963(12) 0.0250(3) Uani 1 1 d . . . . .
H2 H 0.865652 0.538228 0.340789 0.03 Uiso 1 1 calc R U . . .
C3 C 0.82829(17) 0.53077(18) 0.21562(13) 0.0288(4) Uani 1 1 d . . . . .
H3 H 0.785915 0.481187 0.232958 0.035 Uiso 1 1 calc R U . . .
C4 C 0.84325(17) 0.56939(19) 0.12670(13) 0.0295(4) Uani 1 1 d . . . . .
H4 H 0.81157 0.545645 0.083645 0.035 Uiso 1 1 calc R U . . .
C5 C 0.90410(19) 0.6423(2) 0.10038(13) 0.0321(4) Uani 1 1 d . . . . .
H5 H 0.9137 0.668385 0.039345 0.038 Uiso 1 1 calc R U . . .
C6 C 0.95139(18) 0.67788(19) 0.16258(12) 0.0290(4) Uani 1 1 d . . . . .
H6 H 0.992953 0.728273 0.145792 0.035 Uiso 1 1 calc R U . . .
C7 C 1.05446(14) 0.78001(14) 0.28403(11) 0.0200(3) Uani 1 1 d . . . . .
C8 C 0.98268(16) 0.89214(16) 0.28418(12) 0.0249(3) Uani 1 1 d . . . . .
C9 C 1.03422(19) 0.97205(16) 0.25028(14) 0.0318(4) Uani 1 1 d . . . . .
H9 H 0.989884 1.050005 0.248586 0.038 Uiso 1 1 calc R U . . .
C10 C 1.1484(2) 0.94184(17) 0.21876(15) 0.0323(4) Uani 1 1 d . . . . .
C11 C 1.21312(17) 0.82792(17) 0.21968(15) 0.0299(4) Uani 1 1 d . . . . .
H11 H 1.290438 0.807611 0.196897 0.036 Uiso 1 1 calc R U . . .
C12 C 1.16846(15) 0.74269(15) 0.25284(13) 0.0235(3) Uani 1 1 d . . . . .
C13 C 0.85939(18) 0.9256(2) 0.31788(15) 0.0355(5) Uani 1 1 d . . . . .
H13A H 0.823785 1.008167 0.307344 0.053 Uiso 1 1 calc R U . . .
H13B H 0.855954 0.898225 0.381347 0.053 Uiso 1 1 calc R U . . .
H13C H 0.818015 0.892135 0.286911 0.053 Uiso 1 1 calc R U . . .
C14 C 1.2010(3) 1.0312(2) 0.1832(2) 0.0508(7) Uani 1 1 d . . . . .
H14A H 1.283846 0.994902 0.1721 0.076 Uiso 1 1 calc R U . . .
H14B H 1.187705 1.08254 0.226396 0.076 Uiso 1 1 calc R U . . .
H14C H 1.16566 1.074049 0.127894 0.076 Uiso 1 1 calc R U . . .
C15 C 1.23973(18) 0.62019(17) 0.25374(18) 0.0365(5) Uani 1 1 d . . . . .
H15A H 1.254211 0.583045 0.314876 0.055 Uiso 1 1 calc R U . . .
H15B H 1.313074 0.613884 0.221109 0.055 Uiso 1 1 calc R U . . .
H15C H 1.198476 0.583594 0.225835 0.055 Uiso 1 1 calc R U . . .
C16 C 0.63289(13) 0.21107(12) 0.19960(10) 0.0140(3) Uani 1 1 d . . . . .
C17 C 0.60784(13) 0.11691(13) 0.18587(10) 0.0168(3) Uani 1 1 d . . . . .
H17 H 0.546485 0.099483 0.219693 0.02 Uiso 1 1 calc R U . . .
C18 C 0.67047(15) 0.04812(14) 0.12397(11) 0.0198(3) Uani 1 1 d . . . . .
C19 C 0.76116(15) 0.06984(15) 0.07336(11) 0.0218(3) Uani 1 1 d . . . . .
H19 H 0.803389 0.023349 0.030925 0.026 Uiso 1 1 calc R U . . .
C20 C 0.78814(14) 0.16191(14) 0.08683(11) 0.0188(3) Uani 1 1 d . . . . .
C21 C 0.72603(13) 0.23013(13) 0.14878(10) 0.0163(3) Uani 1 1 d . . . . .
H21 H 0.747475 0.291718 0.156918 0.02 Uiso 1 1 calc R U . . .
C22 C 0.63849(18) -0.05128(16) 0.11337(14) 0.0282(4) Uani 1 1 d . . . . .
C23 C 0.88147(16) 0.19323(18) 0.03153(13) 0.0280(4) Uani 1 1 d D . . . .
C24 C 0.42897(12) 0.29885(12) 0.28935(9) 0.0131(2) Uani 1 1 d . . . . .
C25 C 0.36578(13) 0.30447(13) 0.21735(10) 0.0149(3) Uani 1 1 d . . . . .
H25 H 0.405121 0.291332 0.161929 0.018 Uiso 1 1 calc R U . . .
C26 C 0.24753(13) 0.32862(13) 0.22453(10) 0.0155(3) Uani 1 1 d . . . . .
C27 C 0.18595(13) 0.34892(13) 0.30411(11) 0.0167(3) Uani 1 1 d . . . . .
H27 H 0.105292 0.364666 0.309285 0.02 Uiso 1 1 calc R U . . .
C28 C 0.24663(13) 0.34533(13) 0.37563(10) 0.0156(3) Uani 1 1 d . . . . .
C29 C 0.36525(13) 0.32043(13) 0.36874(10) 0.0150(3) Uani 1 1 d . . . . .
H29 H 0.404015 0.31802 0.41931 0.018 Uiso 1 1 calc R U . . .
C30 C 0.18463(14) 0.33954(15) 0.14384(11) 0.0210(3) Uani 1 1 d . . . . .
C31 C 0.18326(15) 0.37287(16) 0.46129(11) 0.0225(3) Uani 1 1 d . . . . .
C32 C 0.63927(13) 0.22355(12) 0.36439(10) 0.0139(3) Uani 1 1 d . . . . .
C33 C 0.61732(13) 0.13796(13) 0.42598(10) 0.0167(3) Uani 1 1 d . . . . .
H33 H 0.551519 0.11905 0.420541 0.02 Uiso 1 1 calc R U . . .
C34 C 0.69020(14) 0.07964(13) 0.49538(11) 0.0188(3) Uani 1 1 d . . . . .
C35 C 0.78686(14) 0.10421(14) 0.50651(11) 0.0199(3) Uani 1 1 d . . . . .
H35 H 0.835175 0.065408 0.554365 0.024 Uiso 1 1 calc R U . . .
C36 C 0.81069(14) 0.18776(14) 0.44508(11) 0.0183(3) Uani 1 1 d . . . . .
C37 C 0.73895(13) 0.24556(13) 0.37595(10) 0.0169(3) Uani 1 1 d . . . . .
H37 H 0.757998 0.301951 0.335057 0.02 Uiso 1 1 calc R U . . .
C38 C 0.66266(18) -0.01224(16) 0.55816(13) 0.0284(4) Uani 1 1 d . . . . .
C39 C 0.91248(16) 0.21882(17) 0.45508(13) 0.0274(4) Uani 1 1 d D . . . .
C40 C 0.55895(12) 0.41871(12) 0.25302(9) 0.0133(2) Uani 1 1 d . . . . .
C41 C 0.55139(13) 0.47798(13) 0.16662(10) 0.0146(3) Uani 1 1 d . . . . .
H41 H 0.555466 0.438929 0.118778 0.018 Uiso 1 1 calc R U . . .
C42 C 0.53807(13) 0.59250(13) 0.14898(10) 0.0162(3) Uani 1 1 d . . . . .
C43 C 0.53015(14) 0.65393(13) 0.21628(11) 0.0190(3) Uani 1 1 d . . . . .
H43 H 0.522172 0.731676 0.204038 0.023 Uiso 1 1 calc R U . . .
C44 C 0.53436(15) 0.59719(14) 0.30261(11) 0.0189(3) Uani 1 1 d . . . . .
C45 C 0.54823(14) 0.48294(13) 0.32043(10) 0.0165(3) Uani 1 1 d . . . . .
H45 H 0.550547 0.44713 0.38013 0.02 Uiso 1 1 calc R U . . .
C46 C 0.52606(17) 0.65089(15) 0.05511(12) 0.0241(3) Uani 1 1 d . . . . .
C47 C 0.5187(2) 0.66221(18) 0.37745(14) 0.0317(4) Uani 1 1 d D . . . .
B B 0.56473(14) 0.28658(14) 0.27682(11) 0.0132(3) Uani 1 1 d . . . . .
F1 F 0.67119(18) -0.13551(13) 0.18132(12) 0.0551(4) Uani 1 1 d . . . . .
F2 F 0.52584(13) -0.02627(15) 0.11159(15) 0.0612(5) Uani 1 1 d . . . . .
F3 F 0.68638(17) -0.09585(15) 0.04140(11) 0.0563(5) Uani 1 1 d . . . . .
F4 F 0.9408(2) 0.12065(18) -0.02122(17) 0.0724(8) Uani 0.900(2) 1 d . . P . .
F5 F 0.83960(16) 0.29072(17) -0.02309(15) 0.0638(7) Uani 0.900(2) 1 d . . P . .
F6 F 0.9531(2) 0.2119(3) 0.07798(13) 0.0806(9) Uani 0.900(2) 1 d . . P . .
F7 F 0.16271(12) 0.44282(11) 0.09459(8) 0.0357(3) Uani 1 1 d . . . . .
F8 F 0.24362(10) 0.26504(10) 0.09048(8) 0.0282(2) Uani 1 1 d . . . . .
F9 F 0.08230(10) 0.32612(13) 0.16340(9) 0.0349(3) Uani 1 1 d . . . . .
F10 F 0.07083(11) 0.39460(18) 0.45957(10) 0.0534(5) Uani 1 1 d . . . . .
F11 F 0.22339(15) 0.29426(13) 0.52989(9) 0.0515(4) Uani 1 1 d . . . . .
F12 F 0.19032(15) 0.46759(13) 0.48236(10) 0.0474(4) Uani 1 1 d . . . . .
F13 F 0.63502(16) -0.08141(12) 0.51545(11) 0.0512(4) Uani 1 1 d . . . . .
F14 F 0.5725(2) 0.02473(14) 0.61077(13) 0.0763(7) Uani 1 1 d . . . . .
F15 F 0.75124(17) -0.08039(17) 0.60512(14) 0.0743(7) Uani 1 1 d . . . . .
F16 F 0.99573(13) 0.13592(15) 0.49921(14) 0.0511(5) Uani 0.900(2) 1 d . . P . .
F17 F 0.88588(16) 0.30175(17) 0.50498(16) 0.0585(6) Uani 0.900(2) 1 d . . P . .
F18 F 0.95722(18) 0.2547(2) 0.38013(11) 0.0682(8) Uani 0.900(2) 1 d . . P . .
F19 F 0.42230(13) 0.66919(15) 0.02662(10) 0.0505(4) Uani 1 1 d . . . . .
F20 F 0.59978(14) 0.58824(12) -0.00102(8) 0.0418(3) Uani 1 1 d . . . . .
F21 F 0.54201(19) 0.74928(12) 0.04259(10) 0.0554(5) Uani 1 1 d . . . . .
F22 F 0.5685(3) 0.73875(19) 0.36232(13) 0.0755(8) Uani 0.900(2) 1 d . . P . .
F23 F 0.5637(3) 0.59754(16) 0.45105(12) 0.0789(9) Uani 0.900(2) 1 d . . P . .
F24 F 0.4115(2) 0.7138(4) 0.3970(3) 0.1395(19) Uani 0.900(2) 1 d . . P . .
F51 F 0.8777(15) 0.1871(15) -0.0501(8) 0.052(4) Uiso 0.100(2) 1 d D . P . .
F52 F 0.8849(14) 0.2922(10) 0.0354(11) 0.045(4) Uiso 0.100(2) 1 d D . P . .
F53 F 0.9862(12) 0.1187(12) 0.0578(11) 0.049(4) Uiso 0.100(2) 1 d D . P . .
F61 F 0.4678(13) 0.7727(9) 0.3496(9) 0.039(3) Uiso 0.100(2) 1 d D . P . .
F62 F 0.4507(11) 0.6392(11) 0.4406(8) 0.032(3) Uiso 0.100(2) 1 d D . P . .
F63 F 0.6148(12) 0.647(2) 0.4109(15) 0.082(7) Uiso 0.100(2) 1 d D . P . .
F71 F 0.9014(13) 0.3250(10) 0.4182(10) 0.044(4) Uiso 0.100(2) 1 d D . P . .
F72 F 1.0039(16) 0.1521(15) 0.4063(12) 0.073(6) Uiso 0.100(2) 1 d D . P . .
F73 F 0.9552(16) 0.2072(15) 0.5283(8) 0.057(5) Uiso 0.100(2) 1 d D . P . .
Cl Cl 0.99720(4) 0.67384(4) 0.33438(3) 0.02271(10) Uani 1 1 d . . . . .

loop_
_atom_site_aniso_label
_atom_site_aniso_U_11
_atom_site_aniso_U_22
_atom_site_aniso_U_33
_atom_site_aniso_U_23
_atom_site_aniso_U_13
_atom_site_aniso_U_12
C1 0.0152(7) 0.0258(8) 0.0174(7) -0.0023(6) -0.0002(5) -0.0070(6)
C2 0.0235(8) 0.0307(9) 0.0222(8) -0.0004(6) 0.0005(6) -0.0132(7)
C3 0.0263(9) 0.0348(10) 0.0296(9) -0.0043(7) -0.0002(7) -0.0163(8)
C4 0.0233(8) 0.0404(11) 0.0266(9) -0.0078(8) -0.0035(7) -0.0114(8)
C5 0.0317(10) 0.0492(12) 0.0188(8) -0.0021(8) -0.0013(7) -0.0195(9)
C6 0.0310(9) 0.0420(11) 0.0190(8) 0.0000(7) 0.0006(7) -0.0212(8)
C7 0.0192(7) 0.0205(7) 0.0201(7) -0.0011(6) -0.0013(6) -0.0074(6)
C8 0.0235(8) 0.0256(8) 0.0218(8) -0.0055(6) -0.0048(6) -0.0019(6)
C9 0.0382(11) 0.0186(8) 0.0350(10) -0.0025(7) -0.0092(8) -0.0041(7)
C10 0.0389(11) 0.0229(8) 0.0377(10) 0.0015(7) -0.0075(8) -0.0149(8)
C11 0.0235(8) 0.0259(9) 0.0402(11) 0.0014(7) -0.0003(7) -0.0119(7)
C12 0.0182(7) 0.0201(7) 0.0305(9) -0.0012(6) 0.0002(6) -0.0063(6)
C13 0.0237(9) 0.0388(11) 0.0351(10) -0.0120(8) -0.0010(7) 0.0027(8)
C14 0.0598(17) 0.0318(11) 0.0671(18) 0.0068(11) -0.0088(13) -0.0287(12)
C15 0.0213(9) 0.0206(8) 0.0619(14) -0.0044(9) 0.0088(9) -0.0041(7)
C16 0.0133(6) 0.0147(6) 0.0131(6) -0.0007(5) -0.0008(5) -0.0043(5)
C17 0.0156(6) 0.0167(7) 0.0185(7) -0.0028(5) -0.0006(5) -0.0059(5)
C18 0.0199(7) 0.0180(7) 0.0218(7) -0.0063(6) -0.0016(6) -0.0054(6)
C19 0.0203(7) 0.0232(8) 0.0206(7) -0.0087(6) 0.0020(6) -0.0040(6)
C20 0.0143(6) 0.0221(7) 0.0178(7) -0.0025(5) 0.0023(5) -0.0046(6)
C21 0.0142(6) 0.0178(7) 0.0168(6) -0.0017(5) -0.0002(5) -0.0061(5)
C22 0.0292(9) 0.0238(8) 0.0353(10) -0.0143(7) 0.0017(7) -0.0098(7)
C23 0.0214(8) 0.0348(10) 0.0264(8) -0.0067(7) 0.0091(6) -0.0099(7)
C24 0.0131(6) 0.0131(6) 0.0131(6) -0.0006(5) -0.0002(5) -0.0052(5)
C25 0.0143(6) 0.0164(6) 0.0132(6) -0.0010(5) -0.0010(5) -0.0051(5)
C26 0.0140(6) 0.0167(6) 0.0163(6) -0.0016(5) -0.0028(5) -0.0057(5)
C27 0.0130(6) 0.0170(7) 0.0199(7) -0.0025(5) 0.0002(5) -0.0054(5)
C28 0.0158(6) 0.0160(6) 0.0149(6) -0.0025(5) 0.0031(5) -0.0064(5)
C29 0.0146(6) 0.0169(6) 0.0138(6) -0.0018(5) 0.0005(5) -0.0063(5)
C30 0.0171(7) 0.0253(8) 0.0215(7) -0.0043(6) -0.0049(6) -0.0069(6)
C31 0.0182(7) 0.0295(8) 0.0191(7) -0.0059(6) 0.0047(6) -0.0078(6)
C32 0.0132(6) 0.0137(6) 0.0145(6) -0.0014(5) -0.0006(5) -0.0048(5)
C33 0.0157(6) 0.0155(6) 0.0185(7) 0.0001(5) -0.0013(5) -0.0063(5)
C34 0.0204(7) 0.0156(7) 0.0180(7) 0.0027(5) -0.0016(5) -0.0056(6)
C35 0.0197(7) 0.0192(7) 0.0186(7) 0.0001(5) -0.0060(5) -0.0040(6)
C36 0.0152(7) 0.0188(7) 0.0214(7) -0.0014(5) -0.0047(5) -0.0061(5)
C37 0.0156(6) 0.0174(7) 0.0178(7) 0.0006(5) -0.0027(5) -0.0071(5)
C38 0.0312(9) 0.0237(8) 0.0270(9) 0.0077(7) -0.0031(7) -0.0105(7)
C39 0.0212(8) 0.0310(9) 0.0324(9) 0.0012(7) -0.0105(7) -0.0124(7)
C40 0.0117(6) 0.0144(6) 0.0138(6) -0.0015(5) -0.0005(5) -0.0049(5)
C41 0.0153(6) 0.0155(6) 0.0133(6) -0.0011(5) -0.0016(5) -0.0059(5)
C42 0.0162(6) 0.0161(6) 0.0160(6) 0.0007(5) -0.0021(5) -0.0064(5)
C43 0.0194(7) 0.0147(6) 0.0234(7) -0.0025(5) -0.0022(6) -0.0064(5)
C44 0.0216(7) 0.0180(7) 0.0189(7) -0.0068(5) -0.0006(5) -0.0072(6)
C45 0.0183(7) 0.0176(7) 0.0138(6) -0.0025(5) 0.0000(5) -0.0066(5)
C46 0.0307(9) 0.0207(8) 0.0205(7) 0.0047(6) -0.0044(6) -0.0111(7)
C47 0.0416(11) 0.0276(9) 0.0294(9) -0.0139(7) -0.0029(8) -0.0112(8)
B 0.0128(7) 0.0147(7) 0.0124(6) -0.0009(5) 0.0001(5) -0.0058(5)
F1 0.0862(13) 0.0331(7) 0.0579(10) 0.0003(7) -0.0117(9) -0.0359(8)
F2 0.0328(7) 0.0505(9) 0.1178(16) -0.0465(10) -0.0042(9) -0.0191(7)
F3 0.0815(12) 0.0533(9) 0.0539(9) -0.0389(8) 0.0256(9) -0.0405(9)
F4 0.0701(14) 0.0554(12) 0.0955(17) -0.0411(12) 0.0680(13) -0.0321(11)
F5 0.0410(9) 0.0536(11) 0.0711(13) 0.0271(9) 0.0230(9) -0.0099(8)
F6 0.0607(13) 0.178(3) 0.0384(10) -0.0102(13) 0.0078(9) -0.0900(17)
F7 0.0447(7) 0.0297(6) 0.0285(6) 0.0057(5) -0.0186(5) -0.0078(5)
F8 0.0255(5) 0.0364(6) 0.0250(5) -0.0133(4) -0.0048(4) -0.0083(5)
F9 0.0181(5) 0.0572(8) 0.0356(6) -0.0125(6) -0.0045(4) -0.0172(5)
F10 0.0202(6) 0.1063(14) 0.0398(8) -0.0340(8) 0.0133(5) -0.0224(7)
F11 0.0583(9) 0.0468(8) 0.0224(6) 0.0061(5) 0.0157(6) 0.0040(7)
F12 0.0619(10) 0.0494(8) 0.0427(8) -0.0296(7) 0.0231(7) -0.0298(8)
F13 0.0781(12) 0.0320(7) 0.0514(9) 0.0035(6) -0.0005(8) -0.0340(8)
F14 0.1017(15) 0.0359(8) 0.0714(12) -0.0007(8) 0.0600(11) -0.0208(9)
F15 0.0681(12) 0.0664(11) 0.0869(14) 0.0579(11) -0.0491(11) -0.0418(10)
F16 0.0258(7) 0.0469(10) 0.0784(13) 0.0132(9) -0.0293(8) -0.0132(7)
F17 0.0413(9) 0.0599(12) 0.0943(16) -0.0417(11) -0.0064(9) -0.0265(9)
F18 0.0557(11) 0.144(2) 0.0312(8) 0.0192(11) -0.0126(8) -0.0785(14)
F19 0.0371(7) 0.0727(11) 0.0334(7) 0.0176(7) -0.0191(6) -0.0163(7)
F20 0.0565(9) 0.0397(7) 0.0187(5) 0.0031(5) 0.0073(5) -0.0102(6)
F21 0.1139(15) 0.0330(7) 0.0306(7) 0.0096(5) -0.0091(8) -0.0443(9)
F22 0.155(3) 0.0639(13) 0.0457(10) -0.0243(9) 0.0047(12) -0.0782(16)
F23 0.176(3) 0.0417(10) 0.0278(8) -0.0070(7) -0.0340(12) -0.0392(14)
F24 0.0409(12) 0.225(4) 0.170(3) -0.182(3) 0.0023(16) 0.0042(18)
Cl 0.02229(19) 0.0316(2) 0.01654(17) -0.00038(14) -0.00017(13) -0.01382(16)

loop_
_atom_type_symbol
_atom_type_description
_atom_type_scat_dispersion_real
_atom_type_scat_dispersion_imag
_atom_type_scat_source
C C 0.0033 0.0016 'International Tables Vol C Tables 4.2.6.8 and 6.1.1.4'
H H 0 0 'International Tables Vol C Tables 4.2.6.8 and 6.1.1.4'
B B 0.0013 0.0007 'International Tables Vol C Tables 4.2.6.8 and 6.1.1.4'
F F 0.0171 0.0103 'International Tables Vol C Tables 4.2.6.8 and 6.1.1.4'
Cl Cl 0.1484 0.1585 'International Tables Vol C Tables 4.2.6.8 and 6.1.1.4'

loop_
_geom_angle_atom_site_label_1
_geom_angle_atom_site_label_2
_geom_angle_atom_site_label_3
_geom_angle
_geom_angle_site_symmetry_1
_geom_angle_site_symmetry_3
_geom_angle_publ_flag
C6 C1 C2 125.72(17) . . ?
C6 C1 Cl 119.51(14) . . ?
C2 C1 Cl 114.76(13) . . ?
C1 C2 C3 116.22(17) . . ?
C1 C2 H2 121.9 . . ?
C3 C2 H2 121.9 . . ?
C4 C3 C2 120.66(18) . . ?
C4 C3 H3 119.7 . . ?
C2 C3 H3 119.7 . . ?
C5 C4 C3 120.38(18) . . ?
C5 C4 H4 119.8 . . ?
C3 C4 H4 119.8 . . ?
C4 C5 C6 120.61(18) . . ?
C4 C5 H5 119.7 . . ?
C6 C5 H5 119.7 . . ?
C1 C6 C5 116.41(18) . . ?
C1 C6 H6 121.8 . . ?
C5 C6 H6 121.8 . . ?
C12 C7 C8 126.61(16) . . ?
C12 C7 Cl 116.51(13) . . ?
C8 C7 Cl 116.79(13) . . ?
C9 C8 C7 114.66(17) . . ?
C9 C8 C13 122.01(18) . . ?
C7 C8 C13 123.33(18) . . ?
C10 C9 C8 122.40(18) . . ?
C10 C9 H9 118.8 . . ?
C8 C9 H9 118.8 . . ?
C11 C10 C9 119.06(18) . . ?
C11 C10 C14 120.3(2) . . ?
C9 C10 C14 120.7(2) . . ?
C10 C11 C12 122.20(19) . . ?
C10 C11 H11 118.9 . . ?
C12 C11 H11 118.9 . . ?
C7 C12 C11 115.05(16) . . ?
C7 C12 C15 123.45(16) . . ?
C11 C12 C15 121.50(17) . . ?
C8 C13 H13A 109.5 . . ?
C8 C13 H13B 109.5 . . ?
H13A C13 H13B 109.5 . . ?
C8 C13 H13C 109.5 . . ?
H13A C13 H13C 109.5 . . ?
H13B C13 H13C 109.5 . . ?
C10 C14 H14A 109.5 . . ?
C10 C14 H14B 109.5 . . ?
H14A C14 H14B 109.5 . . ?
C10 C14 H14C 109.5 . . ?
H14A C14 H14C 109.5 . . ?
H14B C14 H14C 109.5 . . ?
C12 C15 H15A 109.5 . . ?
C12 C15 H15B 109.5 . . ?
H15A C15 H15B 109.5 . . ?
C12 C15 H15C 109.5 . . ?
H15A C15 H15C 109.5 . . ?
H15B C15 H15C 109.5 . . ?
C21 C16 C17 115.88(14) . . ?
C21 C16 B 122.20(13) . . ?
C17 C16 B 121.69(13) . . ?
C18 C17 C16 121.91(15) . . ?
C18 C17 H17 119 . . ?
C16 C17 H17 119 . . ?
C19 C18 C17 121.15(15) . . ?
C19 C18 C22 120.17(16) . . ?
C17 C18 C22 118.68(16) . . ?
C18 C19 C20 117.76(15) . . ?
C18 C19 H19 121.1 . . ?
C20 C19 H19 121.1 . . ?
C19 C20 C21 121.07(15) . . ?
C19 C20 C23 120.47(16) . . ?
C21 C20 C23 118.39(16) . . ?
C20 C21 C16 122.22(15) . . ?
C20 C21 H21 118.9 . . ?
C16 C21 H21 118.9 . . ?
F3 C22 F2 107.70(19) . . ?
F3 C22 F1 106.01(18) . . ?
F2 C22 F1 104.68(19) . . ?
F3 C22 C18 113.25(17) . . ?
F2 C22 C18 112.79(16) . . ?
F1 C22 C18 111.82(17) . . ?
F51 C23 F52 107.2(9) . . ?
F51 C23 F6 134.5(8) . . ?
F52 C23 F6 55.3(7) . . ?
F51 C23 F4 45.3(8) . . ?
F52 C23 F4 128.9(7) . . ?
F6 C23 F4 108.7(2) . . ?
F51 C23 F5 62.8(8) . . ?
F52 C23 F5 50.3(7) . . ?
F6 C23 F5 103.6(2) . . ?
F4 C23 F5 103.9(2) . . ?
F51 C23 F53 106.0(10) . . ?
F52 C23 F53 105.1(9) . . ?
F6 C23 F53 53.4(7) . . ?
F4 C23 F53 62.4(7) . . ?
F5 C23 F53 138.0(7) . . ?
F51 C23 C20 112.0(8) . . ?
F52 C23 C20 116.1(7) . . ?
F6 C23 C20 113.26(17) . . ?
F4 C23 C20 114.58(18) . . ?
F5 C23 C20 111.88(16) . . ?
F53 C23 C20 109.7(7) . . ?
C29 C24 C25 115.85(13) . . ?
C29 C24 B 122.19(13) . . ?
C25 C24 B 121.36(13) . . ?
C26 C25 C24 122.16(14) . . ?
C26 C25 H25 118.9 . . ?
C24 C25 H25 118.9 . . ?
C25 C26 C27 121.12(14) . . ?
C25 C26 C30 119.30(14) . . ?
C27 C26 C30 119.48(14) . . ?
C28 C27 C26 117.54(14) . . ?
C28 C27 H27 121.2 . . ?
C26 C27 H27 121.2 . . ?
C27 C28 C29 121.43(14) . . ?
C27 C28 C31 119.50(14) . . ?
C29 C28 C31 119.03(14) . . ?
C28 C29 C24 121.89(14) . . ?
C28 C29 H29 119.1 . . ?
C24 C29 H29 119.1 . . ?
F8 C30 F9 107.03(14) . . ?
F8 C30 F7 106.05(14) . . ?
F9 C30 F7 106.13(14) . . ?
F8 C30 C26 112.96(14) . . ?
F9 C30 C26 112.63(14) . . ?
F7 C30 C26 111.55(14) . . ?
F11 C31 F10 108.42(16) . . ?
F11 C31 F12 104.65(17) . . ?
F10 C31 F12 103.94(17) . . ?
F11 C31 C28 113.90(15) . . ?
F10 C31 C28 113.27(15) . . ?
F12 C31 C28 111.85(14) . . ?
C33 C32 C37 115.97(14) . . ?
C33 C32 B 123.88(13) . . ?
C37 C32 B 119.79(13) . . ?
C34 C33 C32 121.49(14) . . ?
C34 C33 H33 119.3 . . ?
C32 C33 H33 119.3 . . ?
C35 C34 C33 121.57(14) . . ?
C35 C34 C38 119.68(15) . . ?
C33 C34 C38 118.74(16) . . ?
C34 C35 C36 117.56(15) . . ?
C34 C35 H35 121.2 . . ?
C36 C35 H35 121.2 . . ?
C37 C36 C35 121.10(15) . . ?
C37 C36 C39 119.24(15) . . ?
C35 C36 C39 119.63(15) . . ?
C36 C37 C32 122.29(14) . . ?
C36 C37 H37 118.9 . . ?
C32 C37 H37 118.9 . . ?
F14 C38 F15 109.8(2) . . ?
F14 C38 F13 103.29(19) . . ?
F15 C38 F13 104.31(19) . . ?
F14 C38 C34 113.90(17) . . ?
F15 C38 C34 112.88(17) . . ?
F13 C38 C34 111.84(16) . . ?
F73 C39 F18 122.7(8) . . ?
F73 C39 F16 46.7(8) . . ?
F18 C39 F16 108.3(2) . . ?
F73 C39 F71 104.0(10) . . ?
F18 C39 F71 50.9(7) . . ?
F16 C39 F71 133.0(7) . . ?
F73 C39 F17 56.0(8) . . ?
F18 C39 F17 106.4(2) . . ?
F16 C39 F17 102.41(19) . . ?
F71 C39 F17 59.1(7) . . ?
F73 C39 F72 103.0(10) . . ?
F18 C39 F72 54.5(8) . . ?
F16 C39 F72 62.1(9) . . ?
F71 C39 F72 103.9(10) . . ?
F17 C39 F72 141.5(9) . . ?
F73 C39 C36 123.5(8) . . ?
F18 C39 C36 113.75(16) . . ?
F16 C39 C36 113.63(16) . . ?
F71 C39 C36 113.4(7) . . ?
F17 C39 C36 111.51(17) . . ?
F72 C39 C36 107.0(9) . . ?
C41 C40 C45 115.77(13) . . ?
C41 C40 B 123.18(13) . . ?
C45 C40 B 120.68(13) . . ?
C42 C41 C40 121.91(14) . . ?
C42 C41 H41 119 . . ?
C40 C41 H41 119 . . ?
C43 C42 C41 121.47(14) . . ?
C43 C42 C46 119.77(14) . . ?
C41 C42 C46 118.68(14) . . ?
C42 C43 C44 117.39(14) . . ?
C42 C43 H43 121.3 . . ?
C44 C43 H43 121.3 . . ?
C45 C44 C43 121.30(15) . . ?
C45 C44 C47 119.60(15) . . ?
C43 C44 C47 119.06(15) . . ?
C44 C45 C40 122.12(14) . . ?
C44 C45 H45 118.9 . . ?
C40 C45 H45 118.9 . . ?
F21 C46 F19 107.54(17) . . ?
F21 C46 F20 106.73(16) . . ?
F19 C46 F20 104.47(17) . . ?
F21 C46 C42 113.68(16) . . ?
F19 C46 C42 111.37(15) . . ?
F20 C46 C42 112.47(15) . . ?
F62 C47 F24 48.2(6) . . ?
F62 C47 F63 107.9(11) . . ?
F24 C47 F63 135.1(11) . . ?
F62 C47 F22 132.3(6) . . ?
F24 C47 F22 107.0(3) . . ?
F63 C47 F22 57.3(10) . . ?
F62 C47 F23 61.4(6) . . ?
F24 C47 F23 106.4(3) . . ?
F63 C47 F23 50.8(10) . . ?
F22 C47 F23 104.0(2) . . ?
F62 C47 F61 104.0(8) . . ?
F24 C47 F61 58.8(6) . . ?
F63 C47 F61 108.4(11) . . ?
F22 C47 F61 53.7(7) . . ?
F23 C47 F61 136.9(7) . . ?
F62 C47 C44 113.6(6) . . ?
F24 C47 C44 112.09(19) . . ?
F63 C47 C44 112.6(11) . . ?
F22 C47 C44 113.70(19) . . ?
F23 C47 C44 113.07(17) . . ?
F61 C47 C44 109.9(6) . . ?
C32 B C24 114.54(12) . . ?
C32 B C16 104.24(12) . . ?
C24 B C16 112.47(12) . . ?
C32 B C40 110.22(12) . . ?
C24 B C40 102.83(11) . . ?
C16 B C40 112.82(12) . . ?
F51 F4 C23 65.6(7) . . ?
F51 F4 F53 123.6(9) . . ?
C23 F4 F53 60.6(6) . . ?
F52 F5 C23 62.9(6) . . ?
F52 F5 F51 112.7(9) . . ?
C23 F5 F51 56.5(6) . . ?
F53 F6 F52 122.3(9) . . ?
F53 F6 C23 65.6(6) . . ?
F52 F6 C23 61.7(6) . . ?
F73 F16 C39 63.0(7) . . ?
F73 F16 F72 116.4(10) . . ?
C39 F16 F72 61.2(7) . . ?
F73 F17 F71 106.8(9) . . ?
F73 F17 C39 58.4(6) . . ?
F71 F17 C39 60.2(5) . . ?
F71 F18 F72 129.8(10) . . ?
F71 F18 C39 66.0(6) . . ?
F72 F18 C39 66.3(7) . . ?
F61 F22 F63 121.4(9) . . ?
F61 F22 C47 64.2(6) . . ?
F63 F22 C47 60.6(8) . . ?
F63 F23 C47 63.2(8) . . ?
F63 F23 F62 115.9(9) . . ?
C47 F23 F62 57.9(5) . . ?
F62 F24 C47 65.6(6) . . ?
F62 F24 F61 123.3(8) . . ?
C47 F24 F61 62.3(6) . . ?
F4 F51 C23 69.1(7) . . ?
F4 F51 F5 123.1(11) . . ?
C23 F51 F5 60.6(6) . . ?
F5 F52 F6 126.6(10) . . ?
F5 F52 C23 66.8(7) . . ?
F6 F52 C23 63.0(6) . . ?
F6 F53 C23 61.0(6) . . ?
F6 F53 F4 110.5(9) . . ?
C23 F53 F4 57.0(5) . . ?
F22 F61 F24 114.5(9) . . ?
F22 F61 C47 62.1(6) . . ?
F24 F61 C47 58.8(5) . . ?
F24 F62 C47 66.2(6) . . ?
F24 F62 F23 122.3(9) . . ?
C47 F62 F23 60.7(5) . . ?
F23 F63 F22 122.2(12) . . ?
F23 F63 C47 66.0(8) . . ?
F22 F63 C47 62.2(7) . . ?
F18 F71 F17 119.2(9) . . ?
F18 F71 C39 63.1(6) . . ?
F17 F71 C39 60.7(5) . . ?
F18 F72 C39 59.2(6) . . ?
F18 F72 F16 107.6(9) . . ?
C39 F72 F16 56.7(6) . . ?
F16 F73 F17 135.4(11) . . ?
F16 F73 C39 70.3(8) . . ?
F17 F73 C39 65.6(7) . . ?
C7 Cl C1 107.80(8) . . ?

loop_
_geom_bond_atom_site_label_1
_geom_bond_atom_site_label_2
_geom_bond_distance
_geom_bond_site_symmetry_2
_geom_bond_publ_flag
C1 C6 1.371(2) . ?
C1 C2 1.378(2) . ?
C1 Cl 1.8082(18) . ?
C2 C3 1.392(3) . ?
C2 H2 0.95 . ?
C3 C4 1.388(3) . ?
C3 H3 0.95 . ?
C4 C5 1.385(3) . ?
C4 H4 0.95 . ?
C5 C6 1.393(3) . ?
C5 H5 0.95 . ?
C6 H6 0.95 . ?
C7 C12 1.390(2) . ?
C7 C8 1.395(2) . ?
C7 Cl 1.7770(17) . ?
C8 C9 1.393(3) . ?
C8 C13 1.502(3) . ?
C9 C10 1.393(3) . ?
C9 H9 0.95 . ?
C10 C11 1.391(3) . ?
C10 C14 1.508(3) . ?
C11 C12 1.391(3) . ?
C11 H11 0.95 . ?
C12 C15 1.500(3) . ?
C13 H13A 0.98 . ?
C13 H13B 0.98 . ?
C13 H13C 0.98 . ?
C14 H14A 0.98 . ?
C14 H14B 0.98 . ?
C14 H14C 0.98 . ?
C15 H15A 0.98 . ?
C15 H15B 0.98 . ?
C15 H15C 0.98 . ?
C16 C21 1.401(2) . ?
C16 C17 1.404(2) . ?
C16 B 1.639(2) . ?
C17 C18 1.396(2) . ?
C17 H17 0.95 . ?
C18 C19 1.387(2) . ?
C18 C22 1.502(2) . ?
C19 C20 1.390(2) . ?
C19 H19 0.95 . ?
C20 C21 1.391(2) . ?
C20 C23 1.497(2) . ?
C21 H21 0.95 . ?
C22 F3 1.325(2) . ?
C22 F2 1.327(2) . ?
C22 F1 1.341(3) . ?
C23 F51 1.281(12) . ?
C23 F52 1.295(11) . ?
C23 F6 1.310(3) . ?
C23 F4 1.314(3) . ?
C23 F5 1.338(3) . ?
C23 F53 1.365(12) . ?
C24 C29 1.401(2) . ?
C24 C25 1.405(2) . ?
C24 B 1.637(2) . ?
C25 C26 1.391(2) . ?
C25 H25 0.95 . ?
C26 C27 1.391(2) . ?
C26 C30 1.499(2) . ?
C27 C28 1.387(2) . ?
C27 H27 0.95 . ?
C28 C29 1.394(2) . ?
C28 C31 1.496(2) . ?
C29 H29 0.95 . ?
C30 F8 1.334(2) . ?
C30 F9 1.343(2) . ?
C30 F7 1.351(2) . ?
C31 F11 1.324(2) . ?
C31 F10 1.330(2) . ?
C31 F12 1.345(2) . ?
C32 C33 1.401(2) . ?
C32 C37 1.404(2) . ?
C32 B 1.636(2) . ?
C33 C34 1.401(2) . ?
C33 H33 0.95 . ?
C34 C35 1.384(2) . ?
C34 C38 1.499(2) . ?
C35 C36 1.390(2) . ?
C35 H35 0.95 . ?
C36 C37 1.389(2) . ?
C36 C39 1.489(2) . ?
C37 H37 0.95 . ?
C38 F14 1.308(3) . ?
C38 F15 1.326(2) . ?
C38 F13 1.346(3) . ?
C39 F73 1.260(12) . ?
C39 F18 1.309(3) . ?
C39 F16 1.331(2) . ?
C39 F71 1.341(11) . ?
C39 F17 1.348(3) . ?
C39 F72 1.395(13) . ?
C40 C41 1.404(2) . ?
C40 C45 1.405(2) . ?
C40 B 1.643(2) . ?
C41 C42 1.395(2) . ?
C41 H41 0.95 . ?
C42 C43 1.386(2) . ?
C42 C46 1.501(2) . ?
C43 C44 1.393(2) . ?
C43 H43 0.95 . ?
C44 C45 1.390(2) . ?
C44 C47 1.497(2) . ?
C45 H45 0.95 . ?
C46 F21 1.322(2) . ?
C46 F19 1.337(2) . ?
C46 F20 1.338(2) . ?
C47 F62 1.286(10) . ?
C47 F24 1.292(3) . ?
C47 F63 1.293(13) . ?
C47 F22 1.313(3) . ?
C47 F23 1.324(3) . ?
C47 F61 1.337(11) . ?
F4 F51 1.000(16) . ?
F4 F53 1.388(15) . ?
F5 F52 1.119(15) . ?
F5 F51 1.366(16) . ?
F6 F53 1.202(15) . ?
F6 F52 1.209(15) . ?
F16 F73 1.029(17) . ?
F16 F72 1.408(18) . ?
F17 F73 1.227(17) . ?
F17 F71 1.326(15) . ?
F18 F71 1.138(14) . ?
F18 F72 1.241(18) . ?
F22 F61 1.197(14) . ?
F22 F63 1.25(2) . ?
F23 F63 1.12(2) . ?
F23 F62 1.333(13) . ?
F24 F62 1.053(12) . ?
F24 F61 1.292(13) . ?

loop_
_geom_torsion_atom_site_label_1
_geom_torsion_atom_site_label_2
_geom_torsion_atom_site_label_3
_geom_torsion_atom_site_label_4
_geom_torsion
_geom_torsion_site_symmetry_1
_geom_torsion_site_symmetry_2
_geom_torsion_site_symmetry_3
_geom_torsion_site_symmetry_4
_geom_torsion_publ_flag
C6 C1 C2 C3 0.4(3) . . . . ?
Cl C1 C2 C3 -178.24(15) . . . . ?
C1 C2 C3 C4 0.2(3) . . . . ?
C2 C3 C4 C5 -0.5(3) . . . . ?
C3 C4 C5 C6 0.1(3) . . . . ?
C2 C1 C6 C5 -0.7(3) . . . . ?
Cl C1 C6 C5 177.87(16) . . . . ?
C4 C5 C6 C1 0.4(3) . . . . ?
C12 C7 C8 C9 -1.0(3) . . . . ?
Cl C7 C8 C9 175.20(14) . . . . ?
C12 C7 C8 C13 178.95(19) . . . . ?
Cl C7 C8 C13 -4.9(2) . . . . ?
C7 C8 C9 C10 0.0(3) . . . . ?
C13 C8 C9 C10 -179.9(2) . . . . ?
C8 C9 C10 C11 1.1(3) . . . . ?
C8 C9 C10 C14 -179.6(2) . . . . ?
C9 C10 C11 C12 -1.4(3) . . . . ?
C14 C10 C11 C12 179.2(2) . . . . ?
C8 C7 C12 C11 0.7(3) . . . . ?
Cl C7 C12 C11 -175.51(15) . . . . ?
C8 C7 C12 C15 -179.1(2) . . . . ?
Cl C7 C12 C15 4.8(3) . . . . ?
C10 C11 C12 C7 0.6(3) . . . . ?
C10 C11 C12 C15 -179.7(2) . . . . ?
C21 C16 C17 C18 -1.3(2) . . . . ?
B C16 C17 C18 -175.89(14) . . . . ?
C16 C17 C18 C19 0.3(3) . . . . ?
C16 C17 C18 C22 179.86(16) . . . . ?
C17 C18 C19 C20 0.5(3) . . . . ?
C22 C18 C19 C20 -179.04(16) . . . . ?
C18 C19 C20 C21 -0.2(3) . . . . ?
C18 C19 C20 C23 -177.17(16) . . . . ?
C19 C20 C21 C16 -0.9(2) . . . . ?
C23 C20 C21 C16 176.13(16) . . . . ?
C17 C16 C21 C20 1.6(2) . . . . ?
B C16 C21 C20 176.15(14) . . . . ?
C19 C18 C22 F3 -13.8(3) . . . . ?
C17 C18 C22 F3 166.66(18) . . . . ?
C19 C18 C22 F2 -136.5(2) . . . . ?
C17 C18 C22 F2 44.0(3) . . . . ?
C19 C18 C22 F1 105.9(2) . . . . ?
C17 C18 C22 F1 -73.6(2) . . . . ?
C19 C20 C23 F51 42.4(9) . . . . ?
C21 C20 C23 F51 -134.7(9) . . . . ?
C19 C20 C23 F52 166.0(8) . . . . ?
C21 C20 C23 F52 -11.0(8) . . . . ?
C19 C20 C23 F6 -132.6(2) . . . . ?
C21 C20 C23 F6 50.3(3) . . . . ?
C19 C20 C23 F4 -7.2(3) . . . . ?
C21 C20 C23 F4 175.8(2) . . . . ?
C19 C20 C23 F5 110.8(2) . . . . ?
C21 C20 C23 F5 -66.3(2) . . . . ?
C19 C20 C23 F53 -75.0(8) . . . . ?
C21 C20 C23 F53 107.9(8) . . . . ?
C29 C24 C25 C26 -0.7(2) . . . . ?
B C24 C25 C26 -172.01(14) . . . . ?
C24 C25 C26 C27 0.3(2) . . . . ?
C24 C25 C26 C30 176.67(14) . . . . ?
C25 C26 C27 C28 0.7(2) . . . . ?
C30 C26 C27 C28 -175.76(14) . . . . ?
C26 C27 C28 C29 -1.1(2) . . . . ?
C26 C27 C28 C31 176.65(15) . . . . ?
C27 C28 C29 C24 0.6(2) . . . . ?
C31 C28 C29 C24 -177.13(15) . . . . ?
C25 C24 C29 C28 0.3(2) . . . . ?
B C24 C29 C28 171.51(14) . . . . ?
C25 C26 C30 F8 38.3(2) . . . . ?
C27 C26 C30 F8 -145.22(15) . . . . ?
C25 C26 C30 F9 159.71(15) . . . . ?
C27 C26 C30 F9 -23.8(2) . . . . ?
C25 C26 C30 F7 -81.06(19) . . . . ?
C27 C26 C30 F7 95.42(18) . . . . ?
C27 C28 C31 F11 127.00(18) . . . . ?
C29 C28 C31 F11 -55.2(2) . . . . ?
C27 C28 C31 F10 2.5(2) . . . . ?
C29 C28 C31 F10 -179.75(16) . . . . ?
C27 C28 C31 F12 -114.59(18) . . . . ?
C29 C28 C31 F12 63.2(2) . . . . ?
C37 C32 C33 C34 0.9(2) . . . . ?
B C32 C33 C34 174.04(15) . . . . ?
C32 C33 C34 C35 0.3(3) . . . . ?
C32 C33 C34 C38 -179.07(16) . . . . ?
C33 C34 C35 C36 -1.2(3) . . . . ?
C38 C34 C35 C36 178.11(16) . . . . ?
C34 C35 C36 C37 1.0(3) . . . . ?
C34 C35 C36 C39 178.87(17) . . . . ?
C35 C36 C37 C32 0.2(3) . . . . ?
C39 C36 C37 C32 -177.66(16) . . . . ?
C33 C32 C37 C36 -1.2(2) . . . . ?
B C32 C37 C36 -174.60(15) . . . . ?
C35 C34 C38 F14 109.6(2) . . . . ?
C33 C34 C38 F14 -71.0(3) . . . . ?
C35 C34 C38 F15 -16.5(3) . . . . ?
C33 C34 C38 F15 162.9(2) . . . . ?
C35 C34 C38 F13 -133.72(19) . . . . ?
C33 C34 C38 F13 45.6(2) . . . . ?
C37 C36 C39 F73 151.3(10) . . . . ?
C35 C36 C39 F73 -26.7(10) . . . . ?
C37 C36 C39 F18 -31.7(3) . . . . ?
C35 C36 C39 F18 150.4(2) . . . . ?
C37 C36 C39 F16 -156.21(19) . . . . ?
C35 C36 C39 F16 25.9(3) . . . . ?
C37 C36 C39 F71 24.2(8) . . . . ?
C35 C36 C39 F71 -153.7(8) . . . . ?
C37 C36 C39 F17 88.7(2) . . . . ?
C35 C36 C39 F17 -89.3(2) . . . . ?
C37 C36 C39 F72 -89.8(9) . . . . ?
C35 C36 C39 F72 92.3(9) . . . . ?
C45 C40 C41 C42 2.1(2) . . . . ?
B C40 C41 C42 175.17(14) . . . . ?
C40 C41 C42 C43 -0.8(2) . . . . ?
C40 C41 C42 C46 -177.65(15) . . . . ?
C41 C42 C43 C44 -0.9(2) . . . . ?
C46 C42 C43 C44 175.88(15) . . . . ?
C42 C43 C44 C45 1.2(2) . . . . ?
C42 C43 C44 C47 -176.18(16) . . . . ?
C43 C44 C45 C40 0.1(3) . . . . ?
C47 C44 C45 C40 177.55(16) . . . . ?
C41 C40 C45 C44 -1.8(2) . . . . ?
B C40 C45 C44 -175.02(14) . . . . ?
C43 C42 C46 F21 18.7(3) . . . . ?
C41 C42 C46 F21 -164.40(17) . . . . ?
C43 C42 C46 F19 -102.94(19) . . . . ?
C41 C42 C46 F19 73.9(2) . . . . ?
C43 C42 C46 F20 140.17(17) . . . . ?
C41 C42 C46 F20 -43.0(2) . . . . ?
C45 C44 C47 F62 -42.2(7) . . . . ?
C43 C44 C47 F62 135.2(7) . . . . ?
C45 C44 C47 F24 -94.9(3) . . . . ?
C43 C44 C47 F24 82.6(3) . . . . ?
C45 C44 C47 F63 80.8(11) . . . . ?
C43 C44 C47 F63 -101.7(11) . . . . ?
C45 C44 C47 F22 143.6(2) . . . . ?
C43 C44 C47 F22 -38.9(3) . . . . ?
C45 C44 C47 F23 25.3(3) . . . . ?
C43 C44 C47 F23 -157.2(2) . . . . ?
C45 C44 C47 F61 -158.3(7) . . . . ?
C43 C44 C47 F61 19.2(7) . . . . ?
C33 C32 B C24 32.2(2) . . . . ?
C37 C32 B C24 -154.94(14) . . . . ?
C33 C32 B C16 -91.14(16) . . . . ?
C37 C32 B C16 81.74(16) . . . . ?
C33 C32 B C40 147.54(14) . . . . ?
C37 C32 B C40 -39.58(18) . . . . ?
C29 C24 B C32 36.72(19) . . . . ?
C25 C24 B C32 -152.56(14) . . . . ?
C29 C24 B C16 155.50(13) . . . . ?
C25 C24 B C16 -33.78(19) . . . . ?
C29 C24 B C40 -82.86(16) . . . . ?
C25 C24 B C40 87.87(16) . . . . ?
C21 C16 B C32 -85.93(16) . . . . ?
C17 C16 B C32 88.27(16) . . . . ?
C21 C16 B C24 149.41(14) . . . . ?
C17 C16 B C24 -36.39(19) . . . . ?
C21 C16 B C40 33.65(19) . . . . ?
C17 C16 B C40 -152.15(14) . . . . ?
C41 C40 B C32 149.36(14) . . . . ?
C45 C40 B C32 -37.93(18) . . . . ?
C41 C40 B C24 -88.10(16) . . . . ?
C45 C40 B C24 84.61(16) . . . . ?
C41 C40 B C16 33.30(19) . . . . ?
C45 C40 B C16 -153.99(14) . . . . ?
F52 C23 F4 F51 -74.9(14) . . . . ?
F6 C23 F4 F51 -134.9(11) . . . . ?
F5 C23 F4 F51 -25.1(11) . . . . ?
F53 C23 F4 F51 -162.4(13) . . . . ?
C20 C23 F4 F51 97.3(11) . . . . ?
F51 C23 F4 F53 162.4(13) . . . . ?
F52 C23 F4 F53 87.6(11) . . . . ?
F6 C23 F4 F53 27.5(8) . . . . ?
F5 C23 F4 F53 137.3(8) . . . . ?
C20 C23 F4 F53 -100.3(8) . . . . ?
F51 C23 F5 F52 -149.2(13) . . . . ?
F6 C23 F5 F52 -15.9(9) . . . . ?
F4 C23 F5 F52 -129.4(9) . . . . ?
F53 C23 F5 F52 -65.4(13) . . . . ?
C20 C23 F5 F52 106.5(9) . . . . ?
F52 C23 F5 F51 149.2(13) . . . . ?
F6 C23 F5 F51 133.4(9) . . . . ?
F4 C23 F5 F51 19.8(9) . . . . ?
F53 C23 F5 F51 83.8(13) . . . . ?
C20 C23 F5 F51 -104.3(9) . . . . ?
F51 C23 F6 F53 -75.6(13) . . . . ?
F52 C23 F6 F53 -155.5(12) . . . . ?
F4 C23 F6 F53 -30.6(9) . . . . ?
F5 C23 F6 F53 -140.7(9) . . . . ?
C20 C23 F6 F53 97.9(9) . . . . ?
F51 C23 F6 F52 79.9(13) . . . . ?
F4 C23 F6 F52 124.8(9) . . . . ?
F5 C23 F6 F52 14.8(8) . . . . ?
F53 C23 F6 F52 155.5(12) . . . . ?
C20 C23 F6 F52 -106.6(9) . . . . ?
F18 C39 F16 F73 118.1(11) . . . . ?
F71 C39 F16 F73 65.0(14) . . . . ?
F17 C39 F16 F73 5.9(11) . . . . ?
F72 C39 F16 F73 148.1(15) . . . . ?
C36 C39 F16 F73 -114.5(11) . . . . ?
F73 C39 F16 F72 -148.1(15) . . . . ?
F18 C39 F16 F72 -30.0(10) . . . . ?
F71 C39 F16 F72 -83.1(13) . . . . ?
F17 C39 F16 F72 -142.2(10) . . . . ?
C36 C39 F16 F72 97.4(10) . . . . ?
F18 C39 F17 F73 -118.7(10) . . . . ?
F16 C39 F17 F73 -5.2(10) . . . . ?
F71 C39 F17 F73 -138.1(12) . . . . ?
F72 C39 F17 F73 -65.7(16) . . . . ?
C36 C39 F17 F73 116.7(10) . . . . ?
F73 C39 F17 F71 138.1(12) . . . . ?
F18 C39 F17 F71 19.4(8) . . . . ?
F16 C39 F17 F71 133.0(8) . . . . ?
F72 C39 F17 F71 72.5(15) . . . . ?
C36 C39 F17 F71 -105.2(8) . . . . ?
F73 C39 F18 F71 -81.3(12) . . . . ?
F16 C39 F18 F71 -131.0(9) . . . . ?
F17 C39 F18 F71 -21.6(9) . . . . ?
F72 C39 F18 F71 -163.9(14) . . . . ?
C36 C39 F18 F71 101.6(9) . . . . ?
F73 C39 F18 F72 82.6(13) . . . . ?
F16 C39 F18 F72 32.9(11) . . . . ?
F71 C39 F18 F72 163.9(14) . . . . ?
F17 C39 F18 F72 142.3(11) . . . . ?
C36 C39 F18 F72 -94.5(11) . . . . ?
F62 C47 F22 F61 -74.8(11) . . . . ?
F24 C47 F22 F61 -26.4(8) . . . . ?
F63 C47 F22 F61 -159.6(15) . . . . ?
F23 C47 F22 F61 -138.7(8) . . . . ?
C44 C47 F22 F61 97.9(8) . . . . ?
F62 C47 F22 F63 84.7(14) . . . . ?
F24 C47 F22 F63 133.2(13) . . . . ?
F23 C47 F22 F63 20.9(13) . . . . ?
F61 C47 F22 F63 159.6(15) . . . . ?
C44 C47 F22 F63 -102.5(13) . . . . ?
F62 C47 F23 F63 -153.7(15) . . . . ?
F24 C47 F23 F63 -135.5(14) . . . . ?
F22 C47 F23 F63 -22.7(14) . . . . ?
F61 C47 F23 F63 -73.9(16) . . . . ?
C44 C47 F23 F63 101.0(14) . . . . ?
F24 C47 F23 F62 18.1(7) . . . . ?
F63 C47 F23 F62 153.7(15) . . . . ?
F22 C47 F23 F62 130.9(7) . . . . ?
F61 C47 F23 F62 79.7(11) . . . . ?
C44 C47 F23 F62 -105.3(7) . . . . ?
F63 C47 F24 F62 -71.8(16) . . . . ?
F22 C47 F24 F62 -132.1(8) . . . . ?
F23 C47 F24 F62 -21.5(8) . . . . ?
F61 C47 F24 F62 -156.9(11) . . . . ?
C44 C47 F24 F62 102.6(8) . . . . ?
F62 C47 F24 F61 156.9(11) . . . . ?
F63 C47 F24 F61 85.1(15) . . . . ?
F22 C47 F24 F61 24.7(8) . . . . ?
F23 C47 F24 F61 135.4(8) . . . . ?
C44 C47 F24 F61 -100.6(8) . . . . ?
F53 F4 F51 C23 -18.4(14) . . . . ?
C23 F4 F51 F5 28.8(11) . . . . ?
F53 F4 F51 F5 10(2) . . . . ?
F52 C23 F51 F4 128.1(10) . . . . ?
F6 C23 F51 F4 70.1(13) . . . . ?
F5 C23 F51 F4 152.4(11) . . . . ?
F53 C23 F51 F4 16.2(12) . . . . ?
C20 C23 F51 F4 -103.4(8) . . . . ?
F52 C23 F51 F5 -24.3(10) . . . . ?
F6 C23 F51 F5 -82.3(10) . . . . ?
F4 C23 F51 F5 -152.4(11) . . . . ?
F53 C23 F51 F5 -136.3(8) . . . . ?
C20 C23 F51 F5 104.2(5) . . . . ?
F52 F5 F51 F4 -1(2) . . . . ?
C23 F5 F51 F4 -31.1(12) . . . . ?
F52 F5 F51 C23 29.6(12) . . . . ?
C23 F5 F52 F6 21.0(11) . . . . ?
F51 F5 F52 F6 -7(2) . . . . ?
F51 F5 F52 C23 -27.6(11) . . . . ?
F53 F6 F52 F5 5(2) . . . . ?
C23 F6 F52 F5 -21.7(12) . . . . ?
F53 F6 F52 C23 26.6(13) . . . . ?
F51 C23 F52 F5 28.5(11) . . . . ?
F6 C23 F52 F5 161.1(10) . . . . ?
F4 C23 F52 F5 74.4(10) . . . . ?
F53 C23 F52 F5 141.0(9) . . . . ?
C20 C23 F52 F5 -97.6(7) . . . . ?
F51 C23 F52 F6 -132.7(9) . . . . ?
F4 C23 F52 F6 -86.7(8) . . . . ?
F5 C23 F52 F6 -161.1(10) . . . . ?
F53 C23 F52 F6 -20.2(10) . . . . ?
C20 C23 F52 F6 101.3(6) . . . . ?
F52 F6 F53 C23 -25.6(12) . . . . ?
F52 F6 F53 F4 3.6(18) . . . . ?
C23 F6 F53 F4 29.2(7) . . . . ?
F51 C23 F53 F6 134.1(9) . . . . ?
F52 C23 F53 F6 20.7(10) . . . . ?
F4 C23 F53 F6 147.0(9) . . . . ?
F5 C23 F53 F6 67.1(11) . . . . ?
C20 C23 F53 F6 -104.9(5) . . . . ?
F51 C23 F53 F4 -12.9(10) . . . . ?
F52 C23 F53 F4 -126.3(8) . . . . ?
F6 C23 F53 F4 -147.0(9) . . . . ?
F5 C23 F53 F4 -79.9(10) . . . . ?
C20 C23 F53 F4 108.1(4) . . . . ?
F51 F4 F53 F6 -11(2) . . . . ?
C23 F4 F53 F6 -30.6(8) . . . . ?
F51 F4 F53 C23 19.3(15) . . . . ?
F63 F22 F61 F24 7(2) . . . . ?
C47 F22 F61 F24 27.8(8) . . . . ?
F63 F22 F61 C47 -20.9(15) . . . . ?
F62 F24 F61 F22 -3.5(18) . . . . ?
C47 F24 F61 F22 -28.8(8) . . . . ?
F62 F24 F61 C47 25.3(12) . . . . ?
F62 C47 F61 F22 132.7(7) . . . . ?
F24 C47 F61 F22 150.2(8) . . . . ?
F63 C47 F61 F22 18.0(13) . . . . ?
F23 C47 F61 F22 69.7(10) . . . . ?
C44 C47 F61 F22 -105.4(5) . . . . ?
F62 C47 F61 F24 -17.6(8) . . . . ?
F63 C47 F61 F24 -132.2(11) . . . . ?
F22 C47 F61 F24 -150.2(8) . . . . ?
F23 C47 F61 F24 -80.5(9) . . . . ?
C44 C47 F61 F24 104.4(4) . . . . ?
F61 F24 F62 C47 -24.6(11) . . . . ?
C47 F24 F62 F23 24.4(9) . . . . ?
F61 F24 F62 F23 -0.2(18) . . . . ?
F63 C47 F62 F24 135.2(12) . . . . ?
F22 C47 F62 F24 73.6(10) . . . . ?
F23 C47 F62 F24 156.4(9) . . . . ?
F61 C47 F62 F24 20.3(10) . . . . ?
C44 C47 F62 F24 -99.2(6) . . . . ?
F24 C47 F62 F23 -156.4(9) . . . . ?
F63 C47 F62 F23 -21.2(12) . . . . ?
F22 C47 F62 F23 -82.8(7) . . . . ?
F61 C47 F62 F23 -136.2(7) . . . . ?
C44 C47 F62 F23 104.4(4) . . . . ?
F63 F23 F62 F24 0(2) . . . . ?
C47 F23 F62 F24 -25.6(9) . . . . ?
F63 F23 F62 C47 26.1(15) . . . . ?
C47 F23 F63 F22 27.8(15) . . . . ?
F62 F23 F63 F22 3(3) . . . . ?
F62 F23 F63 C47 -24.7(14) . . . . ?
F61 F22 F63 F23 -7(3) . . . . ?
C47 F22 F63 F23 -28.8(16) . . . . ?
F61 F22 F63 C47 21.6(15) . . . . ?
F62 C47 F63 F23 24.2(14) . . . . ?
F24 C47 F63 F23 72.3(16) . . . . ?
F22 C47 F63 F23 153.5(15) . . . . ?
F61 C47 F63 F23 136.2(9) . . . . ?
C44 C47 F63 F23 -102.0(9) . . . . ?
F62 C47 F63 F22 -129.3(8) . . . . ?
F24 C47 F63 F22 -81.2(13) . . . . ?
F23 C47 F63 F22 -153.5(15) . . . . ?
F61 C47 F63 F22 -17.3(12) . . . . ?
C44 C47 F63 F22 104.5(8) . . . . ?
F72 F18 F71 F17 5(2) . . . . ?
C39 F18 F71 F17 24.2(9) . . . . ?
F72 F18 F71 C39 -19.3(16) . . . . ?
F73 F17 F71 F18 11.6(17) . . . . ?
C39 F17 F71 F18 -24.8(9) . . . . ?
F73 F17 F71 C39 36.4(10) . . . . ?
F73 C39 F71 F18 121.0(10) . . . . ?
F16 C39 F71 F18 78.2(9) . . . . ?
F17 C39 F71 F18 155.7(9) . . . . ?
F72 C39 F71 F18 13.4(11) . . . . ?
C36 C39 F71 F18 -102.3(6) . . . . ?
F73 C39 F71 F17 -34.8(10) . . . . ?
F18 C39 F71 F17 -155.7(9) . . . . ?
F16 C39 F71 F17 -77.6(9) . . . . ?
F72 C39 F71 F17 -142.3(10) . . . . ?
C36 C39 F71 F17 101.9(5) . . . . ?
F71 F18 F72 C39 19.2(16) . . . . ?
F71 F18 F72 F16 -11(2) . . . . ?
C39 F18 F72 F16 -30.7(9) . . . . ?
F73 C39 F72 F18 -121.1(10) . . . . ?
F16 C39 F72 F18 -144.3(11) . . . . ?
F71 C39 F72 F18 -12.8(11) . . . . ?
F17 C39 F72 F18 -70.3(14) . . . . ?
C36 C39 F72 F18 107.4(6) . . . . ?
F73 C39 F72 F16 23.3(11) . . . . ?
F18 C39 F72 F16 144.3(11) . . . . ?
F71 C39 F72 F16 131.5(8) . . . . ?
F17 C39 F72 F16 74.1(13) . . . . ?
C36 C39 F72 F16 -108.2(5) . . . . ?
F73 F16 F72 F18 0(2) . . . . ?
C39 F16 F72 F18 31.7(9) . . . . ?
F73 F16 F72 C39 -31.7(14) . . . . ?
C39 F16 F73 F17 -9.0(18) . . . . ?
F72 F16 F73 F17 22(3) . . . . ?
F72 F16 F73 C39 31.1(14) . . . . ?
F71 F17 F73 F16 -28(3) . . . . ?
C39 F17 F73 F16 9.3(18) . . . . ?
F71 F17 F73 C39 -37.2(10) . . . . ?
F18 C39 F73 F16 -84.7(10) . . . . ?
F71 C39 F73 F16 -136.9(9) . . . . ?
F17 C39 F73 F16 -173.0(13) . . . . ?
F72 C39 F73 F16 -28.7(13) . . . . ?
C36 C39 F73 F16 92.1(10) . . . . ?
F18 C39 F73 F17 88.4(8) . . . . ?
F16 C39 F73 F17 173.0(13) . . . . ?
F71 C39 F73 F17 36.2(10) . . . . ?
F72 C39 F73 F17 144.4(10) . . . . ?
C36 C39 F73 F17 -94.8(8) . . . . ?
C12 C7 Cl C1 -90.51(15) . . . . ?
C8 C7 Cl C1 92.92(15) . . . . ?
C6 C1 Cl C7 8.44(18) . . . . ?
C2 C1 Cl C7 -172.83(14) . . . . ?
